data_1536559
loop_
_publ_author_name
'Driess, M.'
'Merz, K.'
'Rowlings, R.B.'

_publ_section_title
;
 Orthotelluric acid as substitute for crystal-water: syntheses and crystal
 structure of the co-crystallate (Te (O H)6 . 2 adenine . 4(H2 O)) and the
 disodium ditellurate(VI) aggregate ((Te2 O2 (O H)6 (O Na)2)2 (Na O H .
 12.5(H2 O)))
;
_journal_name_full 'Zeitschrift fuer Anorganische und Allgemeine Chemie'
_journal_page_first 213
_journal_page_last 217
_journal_volume 627
_journal_year 2001
_chemical_formula_sum 'H12 Na5 O33.5 Te4'
_chemical_name_systematic '(Te2 O2 (O H)6 (O Na)2)2 (Na O H (H2 O)12.5)'
_space_group_IT_number 60
_symmetry_space_group_name_Hall '-P 2n 2ab'
_symmetry_space_group_name_H-M 'P b c n'
_cell_angle_alpha 90
_cell_angle_beta 90
_cell_angle_gamma 90
_cell_formula_units_Z 8
_cell_length_a 17.215
_cell_length_b 13.5405
_cell_length_c 26.339
_cell_volume 6139.613
_citation_journal_id_ASTM ZAACAB
_cod_data_source_file Driess_ZAACAB_2001_8.cif
_cod_data_source_block H12Na5O33.5Te4
_cod_database_code 1536559

loop_
_symmetry_equiv_pos_as_xyz
x,y,z
-x+1/2,-y+1/2,z+1/2
x+1/2,-y+1/2,-z
-x,y,-z+1/2
-x,-y,-z
x-1/2,y-1/2,-z-1/2
-x-1/2,y-1/2,z
x,-y,z-1/2

loop_
_atom_site_label
_atom_site_type_symbol
_atom_site_fract_x
_atom_site_fract_y
_atom_site_fract_z
_atom_site_occupancy
_atom_site_U_iso_or_equiv
O29 O-2 0.0974 -0.0044 0.3186 1 0.0
O31 O-2 0 0.0359 0.25 1 0.0
O15 O-2 0.1866 0.2281 0.2619 1 0.0
H5 H+1 0.1464 0.111 0.6333 1 0.0
Te1 Te+6 0.22754 0.03157 0.45724 1 0.0
H10 H+1 0.114 0.2422 0.3452 1 0.0
Te3 Te+6 0.26502 0.25443 0.20841 1 0.0
O27 O-2 0.5938 -0.2021 0.4795 1 0.0
Te4 Te+6 0.24362 0.2511 0.32523 1 0.0
O21 O-2 0.3866 -0.1624 0.4528 1 0.0
Na2 Na+1 0.2853 -0.1995 0.51601 1 0.0
O13 O-2 0.2336 0.3908 0.2113 1 0.0
O4 O-2 0.1937 -0.1059 0.461 1 0.0
Na3 Na+1 0.4023 0.1137 0.2762 1 0.0
Te2 Te+6 0.226 0.03115 0.57481 1 0.0
O3 O-2 0.2611 0.1685 0.4632 1 0.0
O7 O-2 0.1914 -0.1048 0.5732 1 0.0
O16 O-2 0.3239 0.276 0.2731 1 0.0
O23 O-2 0.0518 0.4387 0.124 1 0.0
O9 O-2 0.1388 0.0585 0.6179 1 0.0
O30 O-2 0.0448 0.2485 0.1397 1 0.0
Na1 Na+1 0.0857 -0.1247 0.51465 1 0.0
O1 O-2 0.3028 0.0022 0.4104 1 0.0
O10 O-2 0.2533 0.1684 0.5721 1 0.0
H11 H+1 0.2903 0.3167 0.3983 1 0.0
O33 O-2 0.3762 -0.1631 0.5833 1 0.0
H4 H+1 0.3398 0.0313 0.6173 1 0.0
O19 O-2 0.309 0.273 0.3799 1 0.0
H2 H+1 0.1571 0.1162 0.3987 1 0.0
H1 H+1 0.3397 0.0412 0.4136 1 0.0
O22 O-2 0.1137 0.0526 0.2029 1 0.0
O25 O-2 0.0093 -0.0748 0.5819 1 0.0
Na4 Na+1 0.2094 0.0039 0.26662 1 0.0
H3 H+1 0.1975 -0.1301 0.6016 1 0.0
O6 O-2 0.2951 0.0027 0.5174 1 0.0
H6 H+1 0.2667 0.1873 0.6008 1 0.0
O2 O-2 0.1473 0.0631 0.413 1 0.0
O34 O-2 0.5228 0.161 0.3065 1 0.0
Na5 Na+1 0.4813 -0.1608 0.5237 1 0.0
O32 O-2 0.5581 -0.0998 0.5997 1 0.0
H8 H+1 0.3486 0.3347 0.1558 1 0.0
O12 O-2 0.354 0.2813 0.1709 1 0.0
O26 O-2 -0.0209 -0.161 0.463 1 0.0
O11 O-2 0.1978 0.2249 0.1561 1 0.0
O14 O-2 0.2968 0.1168 0.2135 1 0.0
H7 H+1 0.1531 0.2421 0.164 1 0.0
H9 H+1 0.2806 0.0928 0.3523 1 0.0
O17 O-2 0.2752 0.1139 0.323 1 0.0
O20 O-2 0.213 0.3881 0.3222 1 0.0
O5 O-2 0.1565 0.0534 0.5167 1 0.0
O24 O-2 0.0448 -0.1767 0.3691 1 0.0
O18 O-2 0.1522 0.2223 0.3615 1 0.0
H12 H+1 0.2114 0.4113 0.3513 1 0.0
O28 O-2 0.4216 -0.0547 0.2641 1 0.0
O8 O-2 0.2979 0.0044 0.6246 1 0.0
